data_1558893
loop_
_publ_author_name
'Dance, Zachary E. X.'
'Crawford, Morgan'
'Moment, Aaron'
'Brunskill, Andrew'
'Wabuyele, Busolo'

_publ_section_title
;
 Kinetics, Thermodynamics, and Scale-Up of an Azeotropic Drying Process:
 Mapping Rapid Phase Conversion with Process Analytical Technology
;
_journal_name_full 'Organic Process Research &amp; Development'
_journal_paper_doi 10.1021/acs.oprd.0c00275
_journal_year 2020
_chemical_absolute_configuration ad
_chemical_formula_moiety 'C10 H14 N2 O6'
_chemical_formula_sum 'C10 H14 N2 O6'
_chemical_formula_weight 258.23
_chemical_name_systematic
;
1-((2R,3R,4R,5R)-3,4-dihydroxy-5-(hydroxymethyl)
-3-methyltetrahydrofuran-2-yl)pyrimidine-2,4(1H,3H)-dione
;
_space_group_crystal_system orthorhombic
_space_group_IT_number 19
_space_group_name_Hall 'P 2ac 2ab'
_space_group_name_H-M_alt 'P 21 21 21'
_atom_sites_solution_hydrogens mixed
_atom_sites_solution_primary direct
_atom_sites_solution_secondary difmap
_audit_creation_method SHELXL-2014/7
_cell_angle_alpha 90
_cell_angle_beta 90
_cell_angle_gamma 90
_cell_formula_units_Z 4
_cell_length_a 7.1273(4)
_cell_length_b 9.0099(5)
_cell_length_c 17.1540(9)
_cell_measurement_reflns_used 7185
_cell_measurement_temperature 100(2)
_cell_measurement_theta_max 66.56
_cell_measurement_theta_min 4.91
_cell_volume 1101.57(10)
_computing_cell_refinement 'Bruker SAINT'
_computing_data_collection 'Bruker APEX2'
_computing_data_reduction 'Bruker SAINT'
_computing_molecular_graphics 'Bruker SHELXTL'
_computing_publication_material 'Bruker SHELXTL'
_computing_structure_refinement 'SHELXL-2014/7 (Sheldrick, 2014)'
_computing_structure_solution 'SHELXS-97 (Sheldrick 2008)'
_diffrn_ambient_temperature 100(2)
_diffrn_measured_fraction_theta_full 0.999
_diffrn_measured_fraction_theta_max 0.999
_diffrn_measurement_device_type 'Bruker APEX-II CCD'
_diffrn_measurement_method '\f and \w scans'
_diffrn_radiation_type CuK\a
_diffrn_radiation_wavelength 1.54178
_diffrn_reflns_av_R_equivalents 0.0216
_diffrn_reflns_av_unetI/netI 0.0160
_diffrn_reflns_Laue_measured_fraction_full 0.999
_diffrn_reflns_Laue_measured_fraction_max 0.999
_diffrn_reflns_limit_h_max 8
_diffrn_reflns_limit_h_min -8
_diffrn_reflns_limit_k_max 10
_diffrn_reflns_limit_k_min -10
_diffrn_reflns_limit_l_max 19
_diffrn_reflns_limit_l_min -20
_diffrn_reflns_number 7181
_diffrn_reflns_point_group_measured_fraction_full 0.998
_diffrn_reflns_point_group_measured_fraction_max 0.998
_diffrn_reflns_theta_full 66.500
_diffrn_reflns_theta_max 66.558
_diffrn_reflns_theta_min 5.157
_diffrn_source 'sealed-tube microsource X-ray generator'
_exptl_absorpt_coefficient_mu 1.118
_exptl_absorpt_correction_T_max 0.894
_exptl_absorpt_correction_T_min 0.799
_exptl_absorpt_correction_type multi-scan
_exptl_absorpt_process_details
; 
(SADABS; Sheldrick, 2003) 
;
_exptl_crystal_colour colourless
_exptl_crystal_density_diffrn 1.557
_exptl_crystal_description irregular
_exptl_crystal_F_000 544
_exptl_crystal_size_max 0.300
_exptl_crystal_size_mid 0.200
_exptl_crystal_size_min 0.100
_refine_diff_density_max 0.206
_refine_diff_density_min -0.162
_refine_diff_density_rms 0.033
_refine_ls_abs_structure_details
; 
 Flack x determined using 787 quotients [(I+)-(I-)]/[(I+)+(I-)] 
 (Parsons, Flack and Wagner, Acta Cryst. B69 (2013) 249-259). 
;
_refine_ls_abs_structure_Flack 0.02(4)
_refine_ls_extinction_coef 0.0041(5)
_refine_ls_extinction_expression Fc^*^=kFc[1+0.001xFc^2^\l^3^/sin(2\q)]^-1/4^
_refine_ls_extinction_method 'SHELXL-2014/7 (Sheldrick 2014'
_refine_ls_goodness_of_fit_ref 1.045
_refine_ls_hydrogen_treatment mixed
_refine_ls_matrix_type full
_refine_ls_number_parameters 177
_refine_ls_number_reflns 1946
_refine_ls_number_restraints 0
_refine_ls_restrained_S_all 1.045
_refine_ls_R_factor_all 0.0219
_refine_ls_R_factor_gt 0.0218
_refine_ls_shift/su_max 0.000
_refine_ls_shift/su_mean 0.000
_refine_ls_structure_factor_coef Fsqd
_refine_ls_weighting_details 'w=1/[\s^2^(Fo^2^)+(0.0293P)^2^+0.3539P] where P=(Fo^2^+2Fc^2^)/3'
_refine_ls_weighting_scheme calc
_refine_ls_wR_factor_gt 0.0572
_refine_ls_wR_factor_ref 0.0573
_reflns_Friedel_coverage 0.685
_reflns_Friedel_fraction_full 0.996
_reflns_Friedel_fraction_max 0.996
_reflns_number_gt 1937
_reflns_number_total 1946
_reflns_threshold_expression 'I > 2\s(I)'
_cod_data_source_file op0c00275_si_003.cif
_cod_data_source_block mdj083
_cod_depositor_comments
;
The following automatic conversions were performed:

data item '_atom_sites_solution_secondary' value 'diffmap' was
changed to 'difmap'.

Automatic conversion script
Id: cif_fix_values 7556 2019-12-06 15:28:31Z antanas 
;
_cod_database_code 1558893
_shelx_shelxl_version_number 2014/7
_shelx_space_group_comment
; 
The symmetry employed for this shelxl refinement is uniquely defined 
by the following loop, which should always be used as a source of 
symmetry information in preference to the above space-group names. 
They are only intended as comments. 
;
_shelx_estimated_absorpt_t_min 0.730
_shelx_estimated_absorpt_t_max 0.896

loop_
_space_group_symop_operation_xyz
'x, y, z'
'-x+1/2, -y, z+1/2'
'-x, y+1/2, -z+1/2'
'x+1/2, -y+1/2, -z'

loop_
_atom_site_label
_atom_site_type_symbol
_atom_site_fract_x
_atom_site_fract_y
_atom_site_fract_z
_atom_site_U_iso_or_equiv
_atom_site_adp_type
_atom_site_occupancy
_atom_site_site_symmetry_order
_atom_site_calc_flag
_atom_site_refinement_flags_posn
_atom_site_refinement_flags_adp
_atom_site_refinement_flags_occupancy
_atom_site_disorder_assembly
_atom_site_disorder_group
N1 N 0.1739(2) 0.57644(16) 0.41602(8) 0.0120(3) Uani 1 1 d . . . . .
C2 C 0.2466(2) 0.60146(19) 0.48951(9) 0.0119(3) Uani 1 1 d . . . . .
O2 O 0.41328(16) 0.61873(14) 0.50193(7) 0.0138(3) Uani 1 1 d . . . . .
N3 N 0.1155(2) 0.60447(16) 0.54865(8) 0.0127(3) Uani 1 1 d . . . . .
H3 H 0.154(3) 0.638(2) 0.5927(13) 0.019 Uiso 1 1 d . U . . .
C4 C -0.0749(2) 0.57594(19) 0.54251(10) 0.0133(4) Uani 1 1 d . . . . .
O4 O -0.17378(17) 0.58300(14) 0.60113(7) 0.0170(3) Uani 1 1 d . . . . .
C5 C -0.1369(2) 0.54068(19) 0.46456(10) 0.0147(4) Uani 1 1 d . . . . .
H5A H -0.2639 0.5141 0.4552 0.018 Uiso 1 1 calc R U . . .
C6 C -0.0141(3) 0.54578(19) 0.40552(10) 0.0136(4) Uani 1 1 d . . . . .
H6A H -0.0583 0.5275 0.3542 0.016 Uiso 1 1 calc R U . . .
O1' O 0.22592(18) 0.64425(13) 0.28518(7) 0.0136(3) Uani 1 1 d . . . . .
C1' C 0.3101(2) 0.57583(19) 0.35103(9) 0.0122(4) Uani 1 1 d . . . . .
H1'A H 0.4239 0.6336 0.3666 0.015 Uiso 1 1 calc R U . . .
C2' C 0.3698(2) 0.41883(19) 0.32605(10) 0.0130(4) Uani 1 1 d . . . . .
O2' O 0.55618(17) 0.43716(15) 0.29623(7) 0.0163(3) Uani 1 1 d . . . . .
H2' H 0.575(4) 0.372(3) 0.2667(14) 0.024 Uiso 1 1 d . U . . .
C3' C 0.2346(2) 0.38970(19) 0.25791(9) 0.0117(4) Uani 1 1 d . . . . .
H3'A H 0.1087 0.3592 0.2781 0.014 Uiso 1 1 calc R U . . .
O3' O 0.30338(19) 0.28242(13) 0.20438(7) 0.0144(3) Uani 1 1 d . . . . .
H3' H 0.264(3) 0.203(3) 0.2210(14) 0.022 Uiso 1 1 d . U . . .
C4' C 0.2228(2) 0.54230(18) 0.22016(9) 0.0127(4) Uani 1 1 d . . . . .
H4'A H 0.3374 0.5586 0.1877 0.015 Uiso 1 1 calc R U . . .
C5' C 0.0515(2) 0.5732(2) 0.17124(10) 0.0146(4) Uani 1 1 d . . . . .
H5'A H 0.0560 0.6767 0.1520 0.017 Uiso 1 1 calc R U . . .
H5'B H 0.0507 0.5062 0.1255 0.017 Uiso 1 1 calc R U . . .
O5' O -0.11584(18) 0.55152(14) 0.21550(7) 0.0153(3) Uani 1 1 d . . . . .
H5' H -0.189(4) 0.508(3) 0.1893(13) 0.023 Uiso 1 1 d . U . . .
C6' C 0.3691(3) 0.3022(2) 0.38978(10) 0.0164(4) Uani 1 1 d . . . . .
H6'A H 0.2411 0.2895 0.4095 0.025 Uiso 1 1 calc R U . . .
H6'B H 0.4514 0.3339 0.4324 0.025 Uiso 1 1 calc R U . . .
H6'C H 0.4143 0.2077 0.3686 0.025 Uiso 1 1 calc R U . . .

loop_
_atom_site_aniso_label
_atom_site_aniso_U_11
_atom_site_aniso_U_22
_atom_site_aniso_U_33
_atom_site_aniso_U_23
_atom_site_aniso_U_13
_atom_site_aniso_U_12
N1 0.0118(7) 0.0137(7) 0.0105(6) -0.0013(6) 0.0011(5) -0.0001(6)
C2 0.0151(9) 0.0091(7) 0.0115(7) 0.0010(6) 0.0005(6) 0.0005(7)
O2 0.0116(6) 0.0174(6) 0.0123(6) 0.0003(5) -0.0008(5) -0.0006(5)
N3 0.0143(7) 0.0150(7) 0.0087(7) -0.0003(6) -0.0005(6) 0.0014(6)
C4 0.0155(8) 0.0089(7) 0.0157(8) 0.0020(7) 0.0018(7) 0.0009(7)
O4 0.0171(6) 0.0189(6) 0.0150(6) 0.0016(5) 0.0059(5) 0.0007(5)
C5 0.0121(8) 0.0149(8) 0.0171(8) -0.0006(7) -0.0004(7) -0.0009(7)
C6 0.0137(8) 0.0128(8) 0.0145(8) -0.0021(7) -0.0026(6) 0.0000(7)
O1' 0.0190(6) 0.0128(6) 0.0089(5) -0.0009(5) -0.0016(5) 0.0011(5)
C1' 0.0123(8) 0.0148(8) 0.0096(7) 0.0005(6) 0.0004(6) -0.0010(7)
C2' 0.0112(8) 0.0157(8) 0.0120(7) -0.0005(7) 0.0011(6) -0.0006(7)
O2' 0.0111(6) 0.0208(7) 0.0168(6) -0.0055(5) 0.0028(5) 0.0004(5)
C3' 0.0125(8) 0.0126(8) 0.0100(7) -0.0016(7) 0.0023(6) 0.0000(7)
O3' 0.0198(6) 0.0121(6) 0.0112(6) -0.0014(5) 0.0017(5) 0.0003(5)
C4' 0.0154(8) 0.0127(8) 0.0101(7) -0.0022(7) 0.0020(7) -0.0012(7)
C5' 0.0162(9) 0.0172(8) 0.0103(7) -0.0008(7) 0.0003(7) 0.0019(7)
O5' 0.0118(6) 0.0190(6) 0.0150(6) -0.0040(5) -0.0012(5) -0.0014(5)
C6' 0.0188(9) 0.0158(9) 0.0144(9) -0.0001(7) -0.0027(8) 0.0023(7)

loop_
_atom_type_symbol
_atom_type_description
_atom_type_scat_dispersion_real
_atom_type_scat_dispersion_imag
_atom_type_scat_source
C C 0.0181 0.0091 'International Tables Vol C Tables 4.2.6.8 and 6.1.1.4'
H H 0.0000 0.0000 'International Tables Vol C Tables 4.2.6.8 and 6.1.1.4'
N N 0.0311 0.0180 'International Tables Vol C Tables 4.2.6.8 and 6.1.1.4'
O O 0.0492 0.0322 'International Tables Vol C Tables 4.2.6.8 and 6.1.1.4'

loop_
_geom_angle_atom_site_label_1
_geom_angle_atom_site_label_2
_geom_angle_atom_site_label_3
_geom_angle
_geom_angle_site_symmetry_1
_geom_angle_site_symmetry_3
_geom_angle_publ_flag
C6 N1 C2 121.08(14) . . ?
C6 N1 C1' 122.58(14) . . ?
C2 N1 C1' 116.24(14) . . ?
O2 C2 N3 122.00(15) . . ?
O2 C2 N1 123.16(15) . . ?
N3 C2 N1 114.84(15) . . ?
C2 N3 C4 127.16(15) . . ?
C2 N3 H3 115.9(15) . . ?
C4 N3 H3 116.4(15) . . ?
O4 C4 N3 119.33(16) . . ?
O4 C4 C5 126.38(17) . . ?
N3 C4 C5 114.29(15) . . ?
C6 C5 C4 119.50(16) . . ?
C6 C5 H5A 120.2 . . ?
C4 C5 H5A 120.2 . . ?
C5 C6 N1 122.87(16) . . ?
C5 C6 H6A 118.6 . . ?
N1 C6 H6A 118.6 . . ?
C1' O1' C4' 110.16(12) . . ?
O1' C1' N1 108.70(13) . . ?
O1' C1' C2' 107.12(13) . . ?
N1 C1' C2' 113.28(14) . . ?
O1' C1' H1'A 109.2 . . ?
N1 C1' H1'A 109.2 . . ?
C2' C1' H1'A 109.2 . . ?
O2' C2' C6' 109.89(14) . . ?
O2' C2' C3' 109.23(13) . . ?
C6' C2' C3' 115.32(14) . . ?
O2' C2' C1' 104.47(13) . . ?
C6' C2' C1' 115.83(14) . . ?
C3' C2' C1' 101.28(13) . . ?
C2' O2' H2' 107.6(19) . . ?
O3' C3' C4' 111.02(12) . . ?
O3' C3' C2' 113.04(14) . . ?
C4' C3' C2' 101.77(13) . . ?
O3' C3' H3'A 110.2 . . ?
C4' C3' H3'A 110.2 . . ?
C2' C3' H3'A 110.2 . . ?
C3' O3' H3' 104.4(16) . . ?
O1' C4' C5' 108.96(14) . . ?
O1' C4' C3' 104.18(12) . . ?
C5' C4' C3' 116.64(15) . . ?
O1' C4' H4'A 108.9 . . ?
C5' C4' H4'A 108.9 . . ?
C3' C4' H4'A 108.9 . . ?
O5' C5' C4' 110.81(13) . . ?
O5' C5' H5'A 109.5 . . ?
C4' C5' H5'A 109.5 . . ?
O5' C5' H5'B 109.5 . . ?
C4' C5' H5'B 109.5 . . ?
H5'A C5' H5'B 108.1 . . ?
C5' O5' H5' 108.6(17) . . ?
C2' C6' H6'A 109.5 . . ?
C2' C6' H6'B 109.5 . . ?
H6'A C6' H6'B 109.5 . . ?
C2' C6' H6'C 109.5 . . ?
H6'A C6' H6'C 109.5 . . ?
H6'B C6' H6'C 109.5 . . ?

loop_
_geom_bond_atom_site_label_1
_geom_bond_atom_site_label_2
_geom_bond_distance
_geom_bond_site_symmetry_2
_geom_bond_publ_flag
N1 C6 1.380(2) . ?
N1 C2 1.382(2) . ?
N1 C1' 1.478(2) . ?
C2 O2 1.217(2) . ?
C2 N3 1.379(2) . ?
N3 C4 1.385(2) . ?
N3 H3 0.86(2) . ?
C4 O4 1.230(2) . ?
C4 C5 1.444(2) . ?
C5 C6 1.340(2) . ?
C5 H5A 0.9500 . ?
C6 H6A 0.9500 . ?
O1' C1' 1.4200(19) . ?
O1' C4' 1.4451(19) . ?
C1' C2' 1.538(2) . ?
C1' H1'A 1.0000 . ?
C2' O2' 1.433(2) . ?
C2' C6' 1.517(2) . ?
C2' C3' 1.537(2) . ?
O2' H2' 0.78(3) . ?
C3' O3' 1.421(2) . ?
C3' C4' 1.522(2) . ?
C3' H3'A 1.0000 . ?
O3' H3' 0.82(2) . ?
C4' C5' 1.507(2) . ?
C4' H4'A 1.0000 . ?
C5' O5' 1.427(2) . ?
C5' H5'A 0.9900 . ?
C5' H5'B 0.9900 . ?
O5' H5' 0.79(3) . ?
C6' H6'A 0.9800 . ?
C6' H6'B 0.9800 . ?
C6' H6'C 0.9800 . ?

loop_
_geom_hbond_atom_site_label_D
_geom_hbond_atom_site_label_H
_geom_hbond_atom_site_label_A
_geom_hbond_distance_DH
_geom_hbond_distance_HA
_geom_hbond_distance_DA
_geom_hbond_angle_DHA
_geom_hbond_site_symmetry_A
N3 H3 O3' 0.86(2) 2.07(2) 2.917(2) 170(2) 2_565
O2' H2' O1' 0.78(3) 2.65(3) 3.3656(17) 152(2) 3_645
O3' H3' O5' 0.82(2) 2.04(3) 2.8291(18) 161(2) 3_545
O5' H5' O4 0.79(3) 1.98(3) 2.7507(17) 164(2) 2_464

loop_
_geom_torsion_atom_site_label_1
_geom_torsion_atom_site_label_2
_geom_torsion_atom_site_label_3
_geom_torsion_atom_site_label_4
_geom_torsion
_geom_torsion_site_symmetry_1
_geom_torsion_site_symmetry_2
_geom_torsion_site_symmetry_3
_geom_torsion_site_symmetry_4
_geom_torsion_publ_flag
C6 N1 C2 O2 174.79(16) . . . . ?
C1' N1 C2 O2 -1.8(2) . . . . ?
C6 N1 C2 N3 -4.8(2) . . . . ?
C1' N1 C2 N3 178.70(14) . . . . ?
O2 C2 N3 C4 -175.04(17) . . . . ?
N1 C2 N3 C4 4.5(2) . . . . ?
C2 N3 C4 O4 179.90(15) . . . . ?
C2 N3 C4 C5 -0.4(2) . . . . ?
O4 C4 C5 C6 176.08(17) . . . . ?
N3 C4 C5 C6 -3.5(2) . . . . ?
C4 C5 C6 N1 3.3(3) . . . . ?
C2 N1 C6 C5 1.1(3) . . . . ?
C1' N1 C6 C5 177.42(16) . . . . ?
C4' O1' C1' N1 -121.43(14) . . . . ?
C4' O1' C1' C2' 1.31(18) . . . . ?
C6 N1 C1' O1' 41.3(2) . . . . ?
C2 N1 C1' O1' -142.26(14) . . . . ?
C6 N1 C1' C2' -77.7(2) . . . . ?
C2 N1 C1' C2' 98.79(18) . . . . ?
O1' C1' C2' O2' 89.03(15) . . . . ?
N1 C1' C2' O2' -151.12(13) . . . . ?
O1' C1' C2' C6' -149.96(15) . . . . ?
N1 C1' C2' C6' -30.1(2) . . . . ?
O1' C1' C2' C3' -24.44(16) . . . . ?
N1 C1' C2' C3' 95.42(15) . . . . ?
O2' C2' C3' O3' 46.23(18) . . . . ?
C6' C2' C3' O3' -78.08(18) . . . . ?
C1' C2' C3' O3' 156.06(13) . . . . ?
O2' C2' C3' C4' -72.90(16) . . . . ?
C6' C2' C3' C4' 162.80(14) . . . . ?
C1' C2' C3' C4' 36.94(15) . . . . ?
C1' O1' C4' C5' 148.06(14) . . . . ?
C1' O1' C4' C3' 22.90(18) . . . . ?
O3' C3' C4' O1' -157.85(13) . . . . ?
C2' C3' C4' O1' -37.30(16) . . . . ?
O3' C3' C4' C5' 82.04(18) . . . . ?
C2' C3' C4' C5' -157.41(14) . . . . ?
O1' C4' C5' O5' -61.17(18) . . . . ?
C3' C4' C5' O5' 56.34(19) . . . . ?
